data_7000387
loop_
_publ_author_name
'Allen, John J.'
'Barron, Andrew R.'

_publ_section_title
;
 Olefin coordination in copper(I) complexes of bis(2-pyridyl)amine
;
_journal_issue 5
_journal_name_full 'Dalton Transactions'
_journal_page_first 878
_journal_page_last 890
_journal_paper_doi 10.1039/b814829e
_journal_year 2009
_chemical_formula_moiety 'C17 H19 Cu N3, B F4'
_chemical_formula_sum 'C17 H19 B Cu F4 N3'
_chemical_formula_weight 415.70
_chemical_melting_point 442
_chemical_name_common
;(2,2'-dipyridylamine)(eta2-norbornylene)copper(i)
tetrafluoroborate
;
_chemical_name_systematic '(2,2'-dipyridylamine)(\h2-norbornylene)copper(I) tetrafluoroborate'
_space_group_IT_number 15
_symmetry_cell_setting monoclinic
_symmetry_Int_Tables_number 15
_symmetry_space_group_name_Hall '-C 2yc'
_symmetry_space_group_name_H-M 'C 1 2/c 1'
_atom_sites_solution_hydrogens geom
_atom_sites_solution_primary direct
_atom_sites_solution_secondary difmap
_audit_creation_method SHELXL-97
_cell_angle_alpha 90.00
_cell_angle_beta 130.56(3)
_cell_angle_gamma 90.00
_cell_formula_units_Z 8
_cell_length_a 21.438(4)
_cell_length_b 14.935(3)
_cell_length_c 14.510(3)
_cell_measurement_reflns_used 4423
_cell_measurement_temperature 298(2)
_cell_measurement_theta_max 21.91
_cell_measurement_theta_min 2.73
_cell_volume 3530(2)
_computing_cell_refinement 'SMART v5.630 (Bruker-AXS 2003)'
_computing_data_collection 'SMART v5.630 (Bruker-AXS 2003)'
_computing_data_reduction 'Bruker SAINT+ v6.45 (Bruker-AXS 2003)'
_computing_molecular_graphics 'SHELXTL v5.1'
_computing_publication_material 'SHELXTL v5.1'
_computing_structure_refinement 'SHELXTL v5.1'
_computing_structure_solution 'SHELXTL v5.1 (Bruker-AXS, 1998)'
_diffrn_ambient_pressure 101.33
_diffrn_ambient_temperature 298(2)
_diffrn_measured_fraction_theta_full 0.962
_diffrn_measured_fraction_theta_max 0.962
_diffrn_measurement_device_type 'Bruker P4'
_diffrn_measurement_method '\w scans'
_diffrn_radiation_monochromator graphite
_diffrn_radiation_probe x-ray
_diffrn_radiation_type MoK\a
_diffrn_radiation_wavelength 0.71073
_diffrn_reflns_av_R_equivalents 0.0860
_diffrn_reflns_av_sigmaI/netI 0.0737
_diffrn_reflns_limit_h_max 27
_diffrn_reflns_limit_h_min -27
_diffrn_reflns_limit_k_max 19
_diffrn_reflns_limit_k_min -19
_diffrn_reflns_limit_l_max 18
_diffrn_reflns_limit_l_min -18
_diffrn_reflns_number 20570
_diffrn_reflns_theta_full 28.43
_diffrn_reflns_theta_max 28.43
_diffrn_reflns_theta_min 1.85
_diffrn_source 'fine-focus sealed tube'
_diffrn_source_type 'Bruker SMART CCD'
_exptl_absorpt_coefficient_mu 1.283
_exptl_absorpt_correction_T_max 0.7234
_exptl_absorpt_correction_T_min 0.3129
_exptl_absorpt_correction_type multi-scan
_exptl_absorpt_process_details 'SADABS v2.10 (Bruker-AXS, 2003)'
_exptl_crystal_colour colorless
_exptl_crystal_density_diffrn 1.565
_exptl_crystal_density_method 'not measured'
_exptl_crystal_description plate
_exptl_crystal_F_000 1696
_exptl_crystal_recrystallization_method 'sat. soln in MeOH cooled to -12 deg. C for several days'
_exptl_crystal_size_max 1.18
_exptl_crystal_size_mid 0.41
_exptl_crystal_size_min 0.27
_refine_diff_density_max 1.523
_refine_diff_density_min -0.623
_refine_diff_density_rms 0.143
_refine_ls_extinction_coef 0.0044(6)
_refine_ls_extinction_expression Fc^*^=kFc[1+0.001xFc^2^\l^3^/sin(2\q)]^-1/4^
_refine_ls_extinction_method SHELXL
_refine_ls_goodness_of_fit_ref 1.785
_refine_ls_hydrogen_treatment constr
_refine_ls_matrix_type full
_refine_ls_number_parameters 236
_refine_ls_number_reflns 4279
_refine_ls_number_restraints 0
_refine_ls_restrained_S_all 1.785
_refine_ls_R_factor_all 0.1340
_refine_ls_R_factor_gt 0.0883
_refine_ls_shift/su_max 0.000
_refine_ls_shift/su_mean 0.000
_refine_ls_structure_factor_coef Fsqd
_refine_ls_weighting_details 'calc w=1/[\s^2^(Fo^2^)+(0.0575P)^2^+0.0000P] where P=(Fo^2^+2Fc^2^)/3'
_refine_ls_weighting_scheme calc
_refine_ls_wR_factor_gt 0.2193
_refine_ls_wR_factor_ref 0.2264
_reflns_number_gt 2401
_reflns_number_total 4279
_reflns_threshold_expression >2sigma(I)
_cod_data_source_file b814829e.txt
_cod_data_source_block nbn
_cod_original_cell_volume 3529.7(12)
_cod_original_sg_symbol_H-M 'C 2/c'
_cod_database_code 7000387

loop_
_symmetry_equiv_pos_as_xyz
'x, y, z'
'-x, y, -z+1/2'
'x+1/2, y+1/2, z'
'-x+1/2, y+1/2, -z+1/2'
'-x, -y, -z'
'x, -y, z-1/2'
'-x+1/2, -y+1/2, -z'
'x+1/2, -y+1/2, z-1/2'

loop_
_atom_site_label
_atom_site_type_symbol
_atom_site_fract_x
_atom_site_fract_y
_atom_site_fract_z
_atom_site_U_iso_or_equiv
_atom_site_adp_type
_atom_site_occupancy
_atom_site_symmetry_multiplicity
_atom_site_calc_flag
_atom_site_refinement_flags
_atom_site_disorder_assembly
_atom_site_disorder_group
Cu1 Cu 0.37822(4) -0.12804(5) 0.45792(7) 0.0495(3) Uani 1 1 d . . .
N1 N 0.3805(3) 0.0746(3) 0.5216(4) 0.0502(12) Uani 1 1 d . . .
H1A H 0.3810 0.1300 0.5384 0.060 Uiso 1 1 calc R . .
N2 N 0.2886(3) -0.0430(3) 0.3920(4) 0.0450(11) Uani 1 1 d . . .
N3 N 0.4695(3) -0.0477(4) 0.5761(4) 0.0494(12) Uani 1 1 d . . .
C1 C 0.3017(3) 0.0419(4) 0.4351(5) 0.0468(14) Uani 1 1 d . . .
C2 C 0.2376(4) 0.0989(5) 0.3966(6) 0.0580(16) Uani 1 1 d . . .
H2A H 0.2486 0.1558 0.4301 0.070 Uiso 1 1 calc R . .
C3 C 0.1580(4) 0.0713(5) 0.3091(7) 0.0681(19) Uani 1 1 d . . .
H3A H 0.1145 0.1090 0.2820 0.082 Uiso 1 1 calc R . .
C4 C 0.1439(4) -0.0147(5) 0.2618(6) 0.0650(19) Uani 1 1 d . . .
H4A H 0.0907 -0.0354 0.2019 0.078 Uiso 1 1 calc R . .
C5 C 0.2094(3) -0.0679(4) 0.3047(5) 0.0527(15) Uani 1 1 d . . .
H5A H 0.1991 -0.1249 0.2718 0.063 Uiso 1 1 calc R . .
C6 C 0.4581(3) 0.0396(4) 0.5870(5) 0.0467(14) Uani 1 1 d . . .
C7 C 0.5245(4) 0.0969(5) 0.6656(6) 0.0608(17) Uani 1 1 d . . .
H7A H 0.5152 0.1568 0.6706 0.073 Uiso 1 1 calc R . .
C8 C 0.6025(4) 0.0655(6) 0.7348(6) 0.067(2) Uani 1 1 d . . .
H8A H 0.6468 0.1035 0.7872 0.081 Uiso 1 1 calc R . .
C9 C 0.6153(4) -0.0248(6) 0.7263(6) 0.070(2) Uani 1 1 d . . .
H9A H 0.6680 -0.0485 0.7736 0.083 Uiso 1 1 calc R . .
C10 C 0.5485(4) -0.0768(5) 0.6470(6) 0.0642(18) Uani 1 1 d . . .
H10A H 0.5573 -0.1366 0.6406 0.077 Uiso 1 1 calc R . .
C11 C 0.3348(3) -0.2520(4) 0.3873(5) 0.0478(14) Uani 1 1 d . . .
H11A H 0.3066 -0.2623 0.3015 0.057 Uiso 1 1 calc R . .
C12 C 0.4199(3) -0.2535(4) 0.4714(5) 0.0480(14) Uani 1 1 d . . .
H12A H 0.4502 -0.2645 0.4432 0.058 Uiso 1 1 calc R . .
C13 C 0.4441(3) -0.3032(4) 0.5793(5) 0.0527(15) Uani 1 1 d . . .
H13A H 0.4998 -0.2915 0.6554 0.063 Uiso 1 1 calc R . .
C14 C 0.4237(4) -0.4033(5) 0.5390(6) 0.0647(18) Uani 1 1 d . . .
H14A H 0.4439 -0.4424 0.6067 0.078 Uiso 1 1 calc R . .
H14B H 0.4464 -0.4222 0.5021 0.078 Uiso 1 1 calc R . .
C15 C 0.3275(4) -0.4019(4) 0.4441(6) 0.0606(17) Uani 1 1 d . . .
H15A H 0.3071 -0.4197 0.3644 0.073 Uiso 1 1 calc R . .
H15B H 0.3045 -0.4411 0.4686 0.073 Uiso 1 1 calc R . .
C16 C 0.3070(3) -0.3026(4) 0.4448(5) 0.0504(15) Uani 1 1 d . . .
H16A H 0.2508 -0.2906 0.4112 0.060 Uiso 1 1 calc R . .
C17 C 0.3746(3) -0.2798(5) 0.5789(5) 0.0594(17) Uani 1 1 d . . .
H17A H 0.3746 -0.2172 0.5967 0.071 Uiso 1 1 calc R . .
H17B H 0.3736 -0.3178 0.6321 0.071 Uiso 1 1 calc R . .
B1 B 0.3728(6) 0.3149(6) 0.4824(8) 0.070(2) Uani 1 1 d . . .
F1 F 0.3836(3) 0.2611(3) 0.5718(4) 0.0975(14) Uani 1 1 d . . .
F2 F 0.3757(3) 0.2589(3) 0.4082(4) 0.0985(14) Uani 1 1 d . . .
F3 F 0.2973(3) 0.3525(4) 0.4147(5) 0.121(2) Uani 1 1 d . . .
F4 F 0.4325(4) 0.3752(4) 0.5353(8) 0.152(3) Uani 1 1 d . . .

loop_
_atom_site_aniso_label
_atom_site_aniso_U_11
_atom_site_aniso_U_22
_atom_site_aniso_U_33
_atom_site_aniso_U_23
_atom_site_aniso_U_13
_atom_site_aniso_U_12
Cu1 0.0454(5) 0.0465(5) 0.0527(5) 0.0030(3) 0.0302(4) 0.0024(3)
N1 0.047(3) 0.043(3) 0.053(3) -0.003(2) 0.029(3) -0.004(2)
N2 0.042(3) 0.043(3) 0.047(3) 0.000(2) 0.028(2) -0.003(2)
N3 0.038(3) 0.058(3) 0.049(3) 0.009(2) 0.027(2) 0.003(2)
C1 0.041(3) 0.060(4) 0.042(3) 0.011(3) 0.029(3) 0.004(3)
C2 0.056(4) 0.051(4) 0.068(4) 0.004(3) 0.041(4) 0.006(3)
C3 0.048(4) 0.069(5) 0.080(5) 0.015(4) 0.038(4) 0.015(4)
C4 0.039(4) 0.077(5) 0.064(4) 0.014(4) 0.027(3) -0.002(3)
C5 0.045(4) 0.057(4) 0.052(3) 0.003(3) 0.030(3) -0.003(3)
C6 0.042(3) 0.059(4) 0.039(3) 0.005(3) 0.026(3) -0.005(3)
C7 0.057(4) 0.074(5) 0.050(4) -0.008(3) 0.034(3) -0.018(3)
C8 0.050(4) 0.097(6) 0.047(4) -0.010(4) 0.028(3) -0.026(4)
C9 0.037(4) 0.106(7) 0.053(4) 0.010(4) 0.024(3) 0.000(4)
C10 0.044(4) 0.081(5) 0.063(4) 0.018(4) 0.033(3) 0.012(3)
C11 0.055(4) 0.044(3) 0.045(3) -0.002(3) 0.033(3) 0.004(3)
C12 0.053(3) 0.042(3) 0.060(3) -0.001(3) 0.041(3) 0.001(3)
C13 0.035(3) 0.054(4) 0.052(3) 0.001(3) 0.020(3) -0.003(3)
C14 0.049(4) 0.056(4) 0.075(5) 0.004(4) 0.034(4) 0.003(3)
C15 0.044(4) 0.056(4) 0.068(4) -0.006(3) 0.030(3) 0.000(3)
C16 0.034(3) 0.055(4) 0.056(4) -0.001(3) 0.026(3) 0.003(3)
C17 0.053(4) 0.067(5) 0.055(4) 0.003(3) 0.034(3) -0.003(3)
B1 0.078(6) 0.050(5) 0.083(6) -0.005(4) 0.053(5) 0.003(4)
F1 0.143(4) 0.055(3) 0.088(3) 0.000(2) 0.072(3) 0.004(3)
F2 0.120(4) 0.085(3) 0.115(3) 0.006(3) 0.087(3) 0.025(3)
F3 0.100(4) 0.169(6) 0.102(4) 0.033(4) 0.069(3) 0.070(4)
F4 0.139(5) 0.099(5) 0.211(8) -0.030(4) 0.111(5) -0.049(4)

loop_
_atom_type_symbol
_atom_type_description
_atom_type_scat_dispersion_real
_atom_type_scat_dispersion_imag
_atom_type_scat_source
C C 0.0033 0.0016 'International Tables Vol C Tables 4.2.6.8 and 6.1.1.4'
H H 0.0000 0.0000 'International Tables Vol C Tables 4.2.6.8 and 6.1.1.4'
B B 0.0013 0.0007 'International Tables Vol C Tables 4.2.6.8 and 6.1.1.4'
N N 0.0061 0.0033 'International Tables Vol C Tables 4.2.6.8 and 6.1.1.4'
F F 0.0171 0.0103 'International Tables Vol C Tables 4.2.6.8 and 6.1.1.4'
Cu Cu 0.3201 1.2651 'International Tables Vol C Tables 4.2.6.8 and 6.1.1.4'

loop_
_geom_angle_atom_site_label_1
_geom_angle_atom_site_label_2
_geom_angle_atom_site_label_3
_geom_angle
_geom_angle_site_symmetry_1
_geom_angle_site_symmetry_3
_geom_angle_publ_flag
N2 Cu1 N3 97.7(2) . . ?
N2 Cu1 C12 151.3(2) . . ?
N3 Cu1 C12 110.7(2) . . ?
N2 Cu1 C11 111.3(2) . . ?
N3 Cu1 C11 150.6(2) . . ?
C12 Cu1 C11 40.0(2) . . ?
C1 N1 C6 135.1(5) . . ?
C1 N1 H1A 112.5 . . ?
C6 N1 H1A 112.5 . . ?
C1 N2 C5 116.4(5) . . ?
C1 N2 Cu1 122.5(4) . . ?
C5 N2 Cu1 121.0(4) . . ?
C6 N3 C10 116.8(5) . . ?
C6 N3 Cu1 122.5(4) . . ?
C10 N3 Cu1 120.6(5) . . ?
N2 C1 N1 120.8(5) . . ?
N2 C1 C2 122.2(5) . . ?
N1 C1 C2 117.0(6) . . ?
C3 C2 C1 119.9(7) . . ?
C3 C2 H2A 120.1 . . ?
C1 C2 H2A 120.1 . . ?
C2 C3 C4 118.3(6) . . ?
C2 C3 H3A 120.8 . . ?
C4 C3 H3A 120.8 . . ?
C5 C4 C3 118.9(6) . . ?
C5 C4 H4A 120.5 . . ?
C3 C4 H4A 120.5 . . ?
N2 C5 C4 124.2(6) . . ?
N2 C5 H5A 117.9 . . ?
C4 C5 H5A 117.9 . . ?
N3 C6 N1 121.0(5) . . ?
N3 C6 C7 121.3(6) . . ?
N1 C6 C7 117.7(6) . . ?
C8 C7 C6 120.3(7) . . ?
C8 C7 H7A 119.9 . . ?
C6 C7 H7A 119.9 . . ?
C7 C8 C9 119.1(6) . . ?
C7 C8 H8A 120.5 . . ?
C9 C8 H8A 120.5 . . ?
C10 C9 C8 117.9(6) . . ?
C10 C9 H9A 121.0 . . ?
C8 C9 H9A 121.0 . . ?
C9 C10 N3 124.6(7) . . ?
C9 C10 H10A 117.7 . . ?
N3 C10 H10A 117.7 . . ?
C12 C11 C16 105.8(5) . . ?
C12 C11 Cu1 70.2(3) . . ?
C16 C11 Cu1 113.3(4) . . ?
C12 C11 H11A 119.1 . . ?
C16 C11 H11A 119.1 . . ?
Cu1 C11 H11A 119.1 . . ?
C11 C12 C13 107.1(5) . . ?
C11 C12 Cu1 69.8(3) . . ?
C13 C12 Cu1 113.1(4) . . ?
C11 C12 H12A 118.9 . . ?
C13 C12 H12A 118.9 . . ?
Cu1 C12 H12A 118.9 . . ?
C12 C13 C17 102.1(5) . . ?
C12 C13 C14 105.2(5) . . ?
C17 C13 C14 100.5(5) . . ?
C12 C13 H13A 115.7 . . ?
C17 C13 H13A 115.7 . . ?
C14 C13 H13A 115.7 . . ?
C13 C14 C15 101.8(5) . . ?
C13 C14 H14A 111.4 . . ?
C15 C14 H14A 111.4 . . ?
C13 C14 H14B 111.4 . . ?
C15 C14 H14B 111.4 . . ?
H14A C14 H14B 109.3 . . ?
C16 C15 C14 103.0(5) . . ?
C16 C15 H15A 111.2 . . ?
C14 C15 H15A 111.2 . . ?
C16 C15 H15B 111.2 . . ?
C14 C15 H15B 111.2 . . ?
H15A C15 H15B 109.1 . . ?
C11 C16 C17 101.8(5) . . ?
C11 C16 C15 105.1(5) . . ?
C17 C16 C15 100.6(5) . . ?
C11 C16 H16A 115.8 . . ?
C17 C16 H16A 115.8 . . ?
C15 C16 H16A 115.8 . . ?
C13 C17 C16 94.0(5) . . ?
C13 C17 H17A 112.9 . . ?
C16 C17 H17A 112.9 . . ?
C13 C17 H17B 112.9 . . ?
C16 C17 H17B 112.9 . . ?
H17A C17 H17B 110.3 . . ?
F4 B1 F3 112.7(8) . . ?
F4 B1 F2 110.1(8) . . ?
F3 B1 F2 108.6(7) . . ?
F4 B1 F1 109.5(7) . . ?
F3 B1 F1 108.0(7) . . ?
F2 B1 F1 107.7(7) . . ?

loop_
_geom_bond_atom_site_label_1
_geom_bond_atom_site_label_2
_geom_bond_distance
_geom_bond_site_symmetry_2
_geom_bond_publ_flag
Cu1 N2 1.957(5) . ?
Cu1 N3 1.962(5) . ?
Cu1 C12 2.030(6) . ?
Cu1 C11 2.026(6) . ?
N1 C1 1.382(7) . ?
N1 C6 1.375(7) . ?
N1 H1A 0.8600 . ?
N2 C1 1.359(8) . ?
N2 C5 1.352(7) . ?
N3 C6 1.354(7) . ?
N3 C10 1.361(7) . ?
C1 C2 1.389(8) . ?
C2 C3 1.369(9) . ?
C2 H2A 0.9300 . ?
C3 C4 1.394(10) . ?
C3 H3A 0.9300 . ?
C4 C5 1.361(8) . ?
C4 H4A 0.9300 . ?
C5 H5A 0.9300 . ?
C6 C7 1.395(8) . ?
C7 C8 1.357(9) . ?
C7 H7A 0.9300 . ?
C8 C9 1.398(11) . ?
C8 H8A 0.9300 . ?
C9 C10 1.353(9) . ?
C9 H9A 0.9300 . ?
C10 H10A 0.9300 . ?
C11 C12 1.388(7) . ?
C11 C16 1.506(8) . ?
C11 H11A 0.9800 . ?
C12 C13 1.488(8) . ?
C12 H12A 0.9800 . ?
C13 C17 1.527(8) . ?
C13 C14 1.561(9) . ?
C13 H13A 0.9800 . ?
C14 C15 1.566(8) . ?
C14 H14A 0.9700 . ?
C14 H14B 0.9700 . ?
C15 C16 1.548(9) . ?
C15 H15A 0.9700 . ?
C15 H15B 0.9700 . ?
C16 C17 1.528(8) . ?
C16 H16A 0.9800 . ?
C17 H17A 0.9700 . ?
C17 H17B 0.9700 . ?
B1 F4 1.327(10) . ?
B1 F3 1.353(9) . ?
B1 F2 1.396(10) . ?
B1 F1 1.410(10) . ?

loop_
_geom_hbond_atom_site_label_D
_geom_hbond_atom_site_label_H
_geom_hbond_atom_site_label_A
_geom_hbond_distance_DH
_geom_hbond_distance_HA
_geom_hbond_distance_DA
_geom_hbond_angle_DHA
_geom_hbond_site_symmetry_A
N1 H1A F1 0.86 2.01 2.868(7) 176.9 .

loop_
_geom_torsion_atom_site_label_1
_geom_torsion_atom_site_label_2
_geom_torsion_atom_site_label_3
_geom_torsion_atom_site_label_4
_geom_torsion
_geom_torsion_site_symmetry_1
_geom_torsion_site_symmetry_2
_geom_torsion_site_symmetry_3
_geom_torsion_site_symmetry_4
_geom_torsion_publ_flag
N3 N2 C11 C12 -1.6(3) . . . . ?
N3 Cu1 N2 C1 -2.6(4) . . . . ?
C12 Cu1 N2 C1 169.9(4) . . . . ?
C11 Cu1 N2 C1 172.4(4) . . . . ?
N3 Cu1 N2 C5 -179.0(4) . . . . ?
C12 Cu1 N2 C5 -6.4(7) . . . . ?
C11 Cu1 N2 C5 -4.0(5) . . . . ?
N2 Cu1 N3 C6 -2.9(4) . . . . ?
C12 Cu1 N3 C6 -179.1(4) . . . . ?
C11 Cu1 N3 C6 -173.4(4) . . . . ?
N2 Cu1 N3 C10 -179.1(4) . . . . ?
C12 Cu1 N3 C10 4.7(5) . . . . ?
C11 Cu1 N3 C10 10.3(7) . . . . ?
C5 N2 C1 N1 -177.8(5) . . . . ?
Cu1 N2 C1 N1 5.7(7) . . . . ?
C5 N2 C1 C2 3.2(8) . . . . ?
Cu1 N2 C1 C2 -173.3(4) . . . . ?
C6 N1 C1 N2 -3.7(9) . . . . ?
C6 N1 C1 C2 175.4(6) . . . . ?
N2 C1 C2 C3 -2.4(9) . . . . ?
N1 C1 C2 C3 178.5(6) . . . . ?
C1 C2 C3 C4 0.5(9) . . . . ?
C2 C3 C4 C5 0.4(10) . . . . ?
C1 N2 C5 C4 -2.2(8) . . . . ?
Cu1 N2 C5 C4 174.4(5) . . . . ?
C3 C4 C5 N2 0.4(9) . . . . ?
C10 N3 C6 N1 -178.2(5) . . . . ?
Cu1 N3 C6 N1 5.4(7) . . . . ?
C10 N3 C6 C7 1.1(8) . . . . ?
Cu1 N3 C6 C7 -175.3(4) . . . . ?
C1 N1 C6 N3 -2.6(9) . . . . ?
C1 N1 C6 C7 178.1(6) . . . . ?
N3 C6 C7 C8 -1.0(9) . . . . ?
N1 C6 C7 C8 178.3(5) . . . . ?
C6 C7 C8 C9 -0.1(9) . . . . ?
C7 C8 C9 C10 1.1(9) . . . . ?
C8 C9 C10 N3 -1.1(10) . . . . ?
C6 N3 C10 C9 0.0(8) . . . . ?
Cu1 N3 C10 C9 176.4(5) . . . . ?
N2 Cu1 C11 C12 -178.2(3) . . . . ?
N3 Cu1 C11 C12 -8.2(6) . . . . ?
N2 Cu1 C11 C16 -79.0(4) . . . . ?
N3 Cu1 C11 C16 90.9(5) . . . . ?
C12 Cu1 C11 C16 99.2(5) . . . . ?
C16 C11 C12 C13 -0.6(6) . . . . ?
Cu1 C11 C12 C13 108.9(4) . . . . ?
C16 C11 C12 Cu1 -109.6(4) . . . . ?
N2 Cu1 C12 C11 3.6(6) . . . . ?
N3 Cu1 C12 C11 175.7(3) . . . . ?
N2 Cu1 C12 C13 -97.0(5) . . . . ?
N3 Cu1 C12 C13 75.1(4) . . . . ?
C11 Cu1 C12 C13 -100.6(5) . . . . ?
C11 C12 C13 C17 -32.2(6) . . . . ?
Cu1 C12 C13 C17 42.6(5) . . . . ?
C11 C12 C13 C14 72.3(6) . . . . ?
Cu1 C12 C13 C14 147.2(4) . . . . ?
C12 C13 C14 C15 -68.6(6) . . . . ?
C17 C13 C14 C15 37.2(6) . . . . ?
C13 C14 C15 C16 -0.6(6) . . . . ?
C12 C11 C16 C17 33.2(6) . . . . ?
Cu1 C11 C16 C17 -41.6(5) . . . . ?
C12 C11 C16 C15 -71.3(5) . . . . ?
Cu1 C11 C16 C15 -146.1(4) . . . . ?
C14 C15 C16 C11 69.3(6) . . . . ?
C14 C15 C16 C17 -36.1(6) . . . . ?
C12 C13 C17 C16 49.3(6) . . . . ?
C14 C13 C17 C16 -58.9(5) . . . . ?
C11 C16 C17 C13 -49.5(5) . . . . ?
C15 C16 C17 C13 58.5(5) . . . . ?
